data_9013582
loop_
_publ_author_name
'Kyono, A.'

_publ_section_title
;Molecular conformation and anion configuration variations for As4S4 and
 As4Se4 in an anion-substituted solid solution Locality: synthetic Note:
 S1Se1-17
;
_journal_name_full 'American Mineralogist'
_journal_page_first 451
_journal_page_last 460
_journal_paper_doi 10.2138/am.2009.3075
_journal_volume 94
_journal_year 2009
_chemical_compound_source Synthetic
_chemical_formula_sum 'As S0.9 Se0.1'
_chemical_name_mineral Realgar
_space_group_IT_number 14
_symmetry_space_group_name_Hall '-P 2yn'
_symmetry_space_group_name_H-M 'P 1 21/n 1'
_cell_angle_alpha 90
_cell_angle_beta 106.442
_cell_angle_gamma 90
_cell_formula_units_Z 16
_cell_length_a 9.3805
_cell_length_b 13.6021
_cell_length_c 6.6197
_cell_volume 810.097
_database_code_amcsd 0004872
_exptl_crystal_density_diffrn 3.662
_cod_original_formula_sum 'As S.9 Se.1'
_cod_database_code 9013582

loop_
_space_group_symop_operation_xyz
x,y,z
1/2+x,1/2-y,1/2+z
1/2-x,1/2+y,1/2-z
-x,-y,-z

loop_
_atom_site_aniso_label
_atom_site_aniso_U_11
_atom_site_aniso_U_22
_atom_site_aniso_U_33
_atom_site_aniso_U_12
_atom_site_aniso_U_13
_atom_site_aniso_U_23
As1 0.03020 0.02440 0.02720 -0.00400 0.00700 -0.00340
As2 0.02450 0.02520 0.03050 -0.00140 0.01010 0.00160
As3 0.02620 0.03020 0.02210 -0.00130 0.00560 -0.00310
As4 0.02640 0.02940 0.02950 0.00650 0.00400 0.00270
SX1 0.03450 0.02840 0.03120 0.00390 0.01220 -0.00140
SeX1 0.03450 0.02840 0.03120 0.00390 0.01220 -0.00140
SX2 0.03100 0.02790 0.02760 -0.00250 0.00980 0.00320
SeX2 0.03100 0.02790 0.02760 -0.00250 0.00980 0.00320
SX3 0.03830 0.02830 0.03390 0.00290 0.01170 0.00550
SeX3 0.03830 0.02830 0.03390 0.00290 0.01170 0.00550
SX4 0.03270 0.03320 0.03310 0.00760 0.01360 -0.00470
SeX4 0.03270 0.03320 0.03310 0.00760 0.01360 -0.00470

loop_
_atom_site_label
_atom_site_fract_x
_atom_site_fract_y
_atom_site_fract_z
_atom_site_occupancy
_atom_site_U_iso_or_equiv
_atom_site_type_symbol
_atom_site_attached_hydrogens
As1 0.12068 -0.02056 0.76273 1.00000 0.02748 As 0
As2 0.42372 0.13933 0.85679 1.00000 0.02627 As 0
As3 0.32137 0.12715 0.17737 1.00000 0.02643 As 0
As4 0.04008 0.16094 0.71331 1.00000 0.02921 As 0
SX1 0.34502 -0.00740 0.69883 0.88500 0.03080 S 0
SeX1 0.34502 -0.00740 0.69883 0.11500 0.03080 Se 0
SX2 0.21436 -0.02442 0.11896 0.87100 0.02850 S 0
SeX2 0.21436 -0.02442 0.11896 0.12900 0.02850 Se 0
SX3 0.23899 0.22692 0.63838 0.93400 0.03320 S 0
SeX3 0.23899 0.22692 0.63838 0.06600 0.03320 Se 0
SX4 0.10626 0.21179 0.05218 0.90900 0.03220 S 0
SeX4 0.10626 0.21179 0.05218 0.09000 0.03220 Se 0

loop_
_cod_changelog_entry_id
_cod_changelog_entry_author
_cod_changelog_entry_date
_cod_changelog_entry_text
1
;cod-tools version 3.8.0
Id: cif_guess_AMCSD_atom_types 9581 2023-05-17 12:35:41Z saulius
;
2023-05-23T09:24:48+03:00
;Derived atom types and hydrogen counts
from atom names that follow the AMCSD naming convention
(Wat == water, O-H == hydroxyl).
;

loop_
_cod_related_entry_id
_cod_related_entry_database
_cod_related_entry_code
1 AMCSD 0004872
